data_7719722
loop_
_publ_author_name
'Krot, Anna D.'
'Grigoriev, Mikhail S.'
'Pankin, Ilia A.'
'Guda, Alexander A.'
'Fedoseev, Alexander M.'

_publ_section_title
;
 Crystallography, DFT study and nature of the bonding in the series of
 AnO<sub>2</sub><sup>2+</sup> acetates (An = U, Np, Pu).
;
_journal_issue 45
_journal_name_full 'Dalton transactions (Cambridge, England : 2003)'
_journal_page_first 16848
_journal_page_last 16856
_journal_paper_doi 10.1039/d5dt01005e
_journal_volume 54
_journal_year 2025
_chemical_formula_sum 'C4 H10 O8 Pu'
_chemical_formula_weight 428.12
_space_group_crystal_system monoclinic
_space_group_IT_number 14
_space_group_name_Hall '-P 2yn'
_space_group_name_H-M_alt 'P 1 21/n 1'
_atom_sites_solution_hydrogens mixed
_audit_creation_method SHELXL-2018/3
_audit_update_record
;
2025-03-06 deposited with the CCDC.	2025-10-20 downloaded from the CCDC.
;
_cell_angle_alpha 90
_cell_angle_beta 92.636(4)
_cell_angle_gamma 90
_cell_formula_units_Z 4
_cell_length_a 6.8030(6)
_cell_length_b 9.5082(10)
_cell_length_c 14.7705(14)
_cell_measurement_reflns_used 2056
_cell_measurement_temperature 100(2)
_cell_measurement_theta_max 24.52
_cell_measurement_theta_min 3.36
_cell_volume 954.41(16)
_computing_structure_refinement 'SHELXL-2018/3 (Sheldrick, 2018)'
_diffrn_ambient_temperature 100(2)
_diffrn_measured_fraction_theta_full 0.995
_diffrn_measured_fraction_theta_max 0.997
_diffrn_measurement_device_type 'Bruker KAPPA APEX II area-detector diffractometer'
_diffrn_radiation_type MoK\a
_diffrn_radiation_wavelength 0.71073
_diffrn_reflns_av_R_equivalents 0.0952
_diffrn_reflns_av_unetI/netI 0.0736
_diffrn_reflns_Laue_measured_fraction_full 0.995
_diffrn_reflns_Laue_measured_fraction_max 0.997
_diffrn_reflns_limit_h_max 9
_diffrn_reflns_limit_h_min -9
_diffrn_reflns_limit_k_max 13
_diffrn_reflns_limit_k_min -13
_diffrn_reflns_limit_l_max 20
_diffrn_reflns_limit_l_min -20
_diffrn_reflns_number 16548
_diffrn_reflns_point_group_measured_fraction_full 0.995
_diffrn_reflns_point_group_measured_fraction_max 0.997
_diffrn_reflns_theta_full 25.242
_diffrn_reflns_theta_max 29.997
_diffrn_reflns_theta_min 4.143
_exptl_absorpt_coefficient_mu 6.920
_exptl_absorpt_correction_T_max 1.0000
_exptl_absorpt_correction_T_min 0.6537
_exptl_absorpt_correction_type multi-scan
_exptl_absorpt_process_details
;
 SADABS 2016/2: Krause, L., Herbst-Irmer, R., Sheldrick G.M. & Stalke D.,
 J. Appl. Cryst. 48 (2015) 3-10
;
_exptl_crystal_density_diffrn 2.979
_exptl_crystal_description needle
_exptl_crystal_F_000 768
_exptl_crystal_size_max 0.160
_exptl_crystal_size_mid 0.040
_exptl_crystal_size_min 0.040
_refine_diff_density_max 3.423
_refine_diff_density_min -2.607
_refine_diff_density_rms 0.408
_refine_ls_extinction_method none
_refine_ls_goodness_of_fit_ref 1.120
_refine_ls_hydrogen_treatment mixed
_refine_ls_matrix_type full
_refine_ls_number_parameters 133
_refine_ls_number_reflns 2792
_refine_ls_number_restraints 12
_refine_ls_restrained_S_all 1.119
_refine_ls_R_factor_all 0.0768
_refine_ls_R_factor_gt 0.0512
_refine_ls_shift/su_max 0.014
_refine_ls_shift/su_mean 0.001
_refine_ls_structure_factor_coef Fsqd
_refine_ls_weighting_details 'w=1/[\s^2^(Fo^2^)+(0.0126P)^2^+24.8931P] where P=(Fo^2^+2Fc^2^)/3'
_refine_ls_weighting_scheme calc
_refine_ls_wR_factor_gt 0.0900
_refine_ls_wR_factor_ref 0.0978
_reflns_Friedel_coverage 0.000
_reflns_number_gt 2103
_reflns_number_total 2792
_reflns_threshold_expression 'I > 2\s(I)'
_cod_data_source_file d5dt01005e2.cif
_cod_data_source_block PuAcet_LT
_cod_depositor_comments 'Adding full bibliography for 7719719--7719722.cif.'
_cod_original_sg_symbol_H-M 'P 21/n'
_cod_database_code 7719722
_shelx_shelxl_version_number 2018/3
_shelx_space_group_comment
;
The symmetry employed for this shelxl refinement is uniquely defined
by the following loop, which should always be used as a source of
symmetry information in preference to the above space-group names.
They are only intended as comments.
;
_shelx_estimated_absorpt_t_min 0.404
_shelx_estimated_absorpt_t_max 0.769

loop_
_space_group_symop_operation_xyz
'x, y, z'
'-x+1/2, y+1/2, -z+1/2'
'-x, -y, -z'
'x-1/2, -y-1/2, z-1/2'

loop_
_atom_site_label
_atom_site_type_symbol
_atom_site_fract_x
_atom_site_fract_y
_atom_site_fract_z
_atom_site_U_iso_or_equiv
_atom_site_adp_type
_atom_site_occupancy
_atom_site_site_symmetry_order
_atom_site_calc_flag
_atom_site_refinement_flags_posn
_atom_site_refinement_flags_adp
_atom_site_refinement_flags_occupancy
_atom_site_disorder_assembly
_atom_site_disorder_group
Pu1 Pu 0.22724(6) 0.38301(4) 0.65119(3) 0.01015(10) Uani 1 1 d . . . . .
O1 O 0.2290(13) 0.2008(7) 0.6489(6) 0.0164(15) Uani 1 1 d . . . . .
O2 O 0.2225(13) 0.5658(7) 0.6519(6) 0.0176(15) Uani 1 1 d . . . . .
O3 O 0.0793(11) 0.3784(9) 0.7992(5) 0.0179(16) Uani 1 1 d . . . . .
O4 O 0.3999(10) 0.3841(9) 0.8006(5) 0.0161(15) Uani 1 1 d . . . . .
O5 O 0.5617(11) 0.3870(9) 0.6245(5) 0.0179(16) Uani 1 1 d . . . . .
O6 O 0.8826(11) 0.3887(9) 0.6201(5) 0.0184(16) Uani 1 1 d . . . . .
O1W O 0.2083(12) 0.3839(9) 0.4916(5) 0.0171(16) Uani 1 1 d D . . . .
H1A H 0.19(2) 0.447(8) 0.451(5) 0.026 Uiso 1 1 d D U . . .
H1B H 0.23(2) 0.308(6) 0.462(6) 0.026 Uiso 1 1 d D U . . .
O2W O 0.2481(12) 0.1519(9) 0.4001(5) 0.0203(18) Uani 1 1 d D . . . .
H2D H 0.139(7) 0.134(15) 0.373(7) 0.030 Uiso 1 1 d D U . . .
H2E H 0.336(10) 0.124(14) 0.365(6) 0.030 Uiso 1 1 d D U . . .
C1 C 0.2383(18) 0.3876(13) 0.8433(8) 0.024(2) Uani 1 1 d . U . . .
C2 C 0.2508(17) 0.3744(14) 0.9448(7) 0.023(2) Uani 1 1 d . . . . .
H2A H 0.264783 0.468074 0.972003 0.035 Uiso 1 1 calc R U . . .
H2B H 0.365088 0.316720 0.963341 0.035 Uiso 1 1 calc R U . . .
H2C H 0.130785 0.329802 0.965233 0.035 Uiso 1 1 calc R U . . .
C3 C 0.7256(18) 0.3294(11) 0.6413(7) 0.015(2) Uani 1 1 d . . . . .
C4 C 0.7338(18) 0.1889(12) 0.6876(8) 0.021(3) Uani 1 1 d . . . . .
H4A H 0.857073 0.180924 0.724205 0.031 Uiso 1 1 calc R U . . .
H4B H 0.727457 0.114100 0.641884 0.031 Uiso 1 1 calc R U . . .
H4C H 0.622166 0.179923 0.726814 0.031 Uiso 1 1 calc R U . . .

loop_
_atom_site_aniso_label
_atom_site_aniso_U_11
_atom_site_aniso_U_22
_atom_site_aniso_U_33
_atom_site_aniso_U_23
_atom_site_aniso_U_13
_atom_site_aniso_U_12
Pu1 0.01091(17) 0.01057(17) 0.00892(16) 0.00081(18) -0.00012(12) 0.00061(19)
O1 0.018(4) 0.017(4) 0.014(4) 0.001(4) 0.002(3) 0.003(4)
O2 0.020(4) 0.016(3) 0.017(4) -0.001(4) -0.002(3) -0.003(4)
O3 0.021(4) 0.018(4) 0.015(4) -0.002(3) 0.003(3) -0.008(4)
O4 0.011(4) 0.021(4) 0.015(4) 0.002(3) 0.000(3) 0.006(3)
O5 0.011(4) 0.021(4) 0.022(4) 0.001(4) 0.001(3) 0.003(4)
O6 0.023(4) 0.015(4) 0.017(4) 0.004(3) -0.002(3) -0.006(4)
O1W 0.028(4) 0.014(4) 0.009(3) 0.002(3) 0.005(3) 0.004(4)
O2W 0.016(4) 0.029(5) 0.016(4) -0.008(3) 0.001(3) 0.004(4)
C1 0.025(3) 0.023(3) 0.024(3) 0.0005(19) 0.0000(19) 0.0035(19)
C2 0.020(6) 0.029(7) 0.020(6) -0.001(5) -0.002(5) 0.002(5)
C3 0.016(5) 0.017(5) 0.013(5) -0.005(4) 0.004(4) -0.007(5)
C4 0.016(6) 0.022(6) 0.024(6) 0.001(5) 0.006(5) -0.001(5)

loop_
_atom_type_symbol
_atom_type_description
_atom_type_scat_dispersion_real
_atom_type_scat_dispersion_imag
_atom_type_scat_source
C C 0.0033 0.0016 'International Tables Vol C Tables 4.2.6.8 and 6.1.1.4'
H H 0.0000 0.0000 'International Tables Vol C Tables 4.2.6.8 and 6.1.1.4'
O O 0.0106 0.0060 'International Tables Vol C Tables 4.2.6.8 and 6.1.1.4'
Pu Pu -9.4100 4.3056 'International Tables Vol C Tables 4.2.6.8 and 6.1.1.4'

loop_
_geom_angle_atom_site_label_1
_geom_angle_atom_site_label_2
_geom_angle_atom_site_label_3
_geom_angle
_geom_angle_site_symmetry_1
_geom_angle_site_symmetry_3
_geom_angle_publ_flag
O1 Pu1 O2 179.0(4) . . ?
O1 Pu1 O5 90.3(4) . . ?
O2 Pu1 O5 90.2(4) . . ?
O1 Pu1 O1W 89.1(3) . . ?
O2 Pu1 O1W 90.1(4) . . ?
O5 Pu1 O1W 80.7(3) . . ?
O1 Pu1 O6 91.5(4) . 1_455 ?
O2 Pu1 O6 87.7(4) . 1_455 ?
O5 Pu1 O6 158.9(3) . 1_455 ?
O1W Pu1 O6 78.3(3) . 1_455 ?
O1 Pu1 O3 90.2(3) . . ?
O2 Pu1 O3 90.2(3) . . ?
O5 Pu1 O3 126.7(3) . . ?
O1W Pu1 O3 152.6(3) . . ?
O6 Pu1 O3 74.3(3) 1_455 . ?
O1 Pu1 O4 91.1(3) . . ?
O2 Pu1 O4 89.9(3) . . ?
O5 Pu1 O4 73.8(2) . . ?
O1W Pu1 O4 154.5(3) . . ?
O6 Pu1 O4 127.1(2) 1_455 . ?
O3 Pu1 O4 52.9(2) . . ?
O1 Pu1 C1 92.0(4) . . ?
O2 Pu1 C1 88.8(4) . . ?
O5 Pu1 C1 100.9(3) . . ?
O1W Pu1 C1 178.0(3) . . ?
O6 Pu1 C1 100.0(3) 1_455 . ?
O3 Pu1 C1 25.8(3) . . ?
O4 Pu1 C1 27.1(3) . . ?
C1 O3 Pu1 94.8(7) . . ?
C1 O4 Pu1 93.2(7) . . ?
C3 O5 Pu1 145.6(7) . . ?
C3 O6 Pu1 141.6(7) . 1_655 ?
Pu1 O1W H1A 135(7) . . ?
Pu1 O1W H1B 120(7) . . ?
H1A O1W H1B 105(3) . . ?
H2D O2W H2E 106(3) . . ?
O3 C1 O4 118.9(11) . . ?
O3 C1 C2 121.8(11) . . ?
O4 C1 C2 118.3(10) . . ?
O3 C1 Pu1 59.4(6) . . ?
O4 C1 Pu1 59.7(6) . . ?
C2 C1 Pu1 174.1(9) . . ?
C1 C2 H2A 109.5 . . ?
C1 C2 H2B 109.5 . . ?
H2A C2 H2B 109.5 . . ?
C1 C2 H2C 109.5 . . ?
H2A C2 H2C 109.5 . . ?
H2B C2 H2C 109.5 . . ?
O5 C3 O6 120.7(10) . . ?
O5 C3 C4 119.5(10) . . ?
O6 C3 C4 119.8(11) . . ?
C3 C4 H4A 109.5 . . ?
C3 C4 H4B 109.5 . . ?
H4A C4 H4B 109.5 . . ?
C3 C4 H4C 109.5 . . ?
H4A C4 H4C 109.5 . . ?
H4B C4 H4C 109.5 . . ?

loop_
_geom_bond_atom_site_label_1
_geom_bond_atom_site_label_2
_geom_bond_distance
_geom_bond_site_symmetry_2
_geom_bond_publ_flag
Pu1 O1 1.733(7) . ?
Pu1 O2 1.739(7) . ?
Pu1 O5 2.327(7) . ?
Pu1 O1W 2.354(7) . ?
Pu1 O6 2.369(8) 1_455 ?
Pu1 O3 2.449(7) . ?
Pu1 O4 2.452(7) . ?
Pu1 C1 2.835(12) . ?
O3 C1 1.240(13) . ?
O4 C1 1.293(14) . ?
O5 C3 1.257(14) . ?
O6 C3 1.260(13) . ?
O1W H1A 0.85(2) . ?
O1W H1B 0.85(2) . ?
O2W H2D 0.85(2) . ?
O2W H2E 0.85(2) . ?
C1 C2 1.503(16) . ?
C2 H2A 0.9800 . ?
C2 H2B 0.9800 . ?
C2 H2C 0.9800 . ?
C3 C4 1.500(16) . ?
C4 H4A 0.9800 . ?
C4 H4B 0.9800 . ?
C4 H4C 0.9800 . ?

loop_
_geom_hbond_atom_site_label_D
_geom_hbond_atom_site_label_H
_geom_hbond_atom_site_label_A
_geom_hbond_distance_DH
_geom_hbond_distance_HA
_geom_hbond_distance_DA
_geom_hbond_angle_DHA
_geom_hbond_site_symmetry_A
_geom_hbond_publ_flag
O1W H1A O6 0.85(2) 1.94(3) 2.772(11) 167(11) 3_666 yes
O1W H1B O2W 0.85(2) 1.76(2) 2.608(11) 176(14) . yes
O2W H2D O4 0.85(2) 1.91(3) 2.751(11) 172(14) 4_565 yes
O2W H2E O3 0.85(2) 1.96(4) 2.773(11) 160(12) 4_665 yes

loop_
_geom_torsion_atom_site_label_1
_geom_torsion_atom_site_label_2
_geom_torsion_atom_site_label_3
_geom_torsion_atom_site_label_4
_geom_torsion
_geom_torsion_site_symmetry_1
_geom_torsion_site_symmetry_2
_geom_torsion_site_symmetry_3
_geom_torsion_site_symmetry_4
_geom_torsion_publ_flag
Pu1 O3 C1 O4 -5.2(12) . . . . ?
Pu1 O3 C1 C2 -173.2(11) . . . . ?
Pu1 O4 C1 O3 5.2(12) . . . . ?
Pu1 O4 C1 C2 173.6(10) . . . . ?
Pu1 O5 C3 O6 -167.6(8) . . . . ?
Pu1 O5 C3 C4 12.1(19) . . . . ?
Pu1 O6 C3 O5 162.7(8) 1_655 . . . ?
Pu1 O6 C3 C4 -17.1(17) 1_655 . . . ?
